data_4301845
loop_
_publ_author_name
'Wayne A. Chomitz'
'John Arnold'

_publ_section_title
;
Substitution and Reaction Chemistry of Cobalt Complexes Supported by [N2P2]
Ligands
;
_journal_name_full 'Inorganic Chemistry'
_journal_page_first 3274
_journal_page_last 3286
_journal_paper_doi 10.1021/ic802337t
_journal_volume 48
_journal_year 2009
_chemical_formula_moiety 'C25 H49 Co I N2 P2 Si'
_chemical_formula_sum 'C25 H49 Co I N2 P2 Si'
_chemical_formula_weight 653.52
_chemical_name_systematic
; 
 ? 
;
_space_group_IT_number 14
_symmetry_cell_setting monoclinic
_symmetry_space_group_name_Hall '-P 2ybc'
_symmetry_space_group_name_H-M 'P 1 21/c 1'
_atom_sites_solution_hydrogens geom
_atom_sites_solution_primary direct
_atom_sites_solution_secondary difmap
_audit_creation_method SHELXL-97
_cell_angle_alpha 90.00
_cell_angle_beta 101.541(2)
_cell_angle_gamma 90.00
_cell_formula_units_Z 4
_cell_length_a 12.2546(14)
_cell_length_b 13.8526(16)
_cell_length_c 17.881(2)
_cell_measurement_reflns_used 1514
_cell_measurement_temperature 151(2)
_cell_measurement_theta_max 20.3
_cell_measurement_theta_min 2.2
_cell_volume 2974.1(6)
_computing_cell_refinement 'Bruker SAINT v7.07'
_computing_data_collection 'Bruker SMART v5.631'
_computing_data_reduction 'Bruker SAINT v7.07'
_computing_structure_refinement 'SHELXL-97 (Sheldrick, 1997)'
_computing_structure_solution 'SHELXS-97 (Sheldrick, 1990)'
_diffrn_ambient_temperature 151(2)
_diffrn_measured_fraction_theta_full 0.997
_diffrn_measured_fraction_theta_max 0.997
_diffrn_measurement_device_type 'Bruker APEX'
_diffrn_measurement_method '\w scans'
_diffrn_radiation_monochromator graphite
_diffrn_radiation_source 'fine-focus sealed tube'
_diffrn_radiation_type MoK\a
_diffrn_radiation_wavelength 0.71073
_diffrn_reflns_av_R_equivalents 0.0549
_diffrn_reflns_av_sigmaI/netI 0.0774
_diffrn_reflns_limit_h_max 14
_diffrn_reflns_limit_h_min -13
_diffrn_reflns_limit_k_max 16
_diffrn_reflns_limit_k_min -10
_diffrn_reflns_limit_l_max 20
_diffrn_reflns_limit_l_min -20
_diffrn_reflns_number 14224
_diffrn_reflns_theta_full 24.41
_diffrn_reflns_theta_max 24.41
_diffrn_reflns_theta_min 2.24
_diffrn_standards_decay_% 0
_diffrn_standards_interval_count 0
_diffrn_standards_interval_time 0
_diffrn_standards_number 0
_exptl_absorpt_coefficient_mu 1.779
_exptl_absorpt_correction_T_max 1.00
_exptl_absorpt_correction_T_min 0.76
_exptl_absorpt_correction_type empirical
_exptl_absorpt_process_details 'Blessing, 1995'
_exptl_crystal_colour orange
_exptl_crystal_density_diffrn 1.460
_exptl_crystal_density_method 'not measured'
_exptl_crystal_description needle-like
_exptl_crystal_F_000 1348
_exptl_crystal_size_max 0.27
_exptl_crystal_size_mid 0.08
_exptl_crystal_size_min 0.08
_refine_diff_density_max 0.958
_refine_diff_density_min -0.908
_refine_diff_density_rms 0.109
_refine_ls_extinction_method none
_refine_ls_goodness_of_fit_ref 1.018
_refine_ls_hydrogen_treatment constr
_refine_ls_matrix_type full
_refine_ls_number_parameters 300
_refine_ls_number_reflns 4897
_refine_ls_number_restraints 0
_refine_ls_restrained_S_all 1.018
_refine_ls_R_factor_all 0.0676
_refine_ls_R_factor_gt 0.0424
_refine_ls_shift/su_max 0.008
_refine_ls_shift/su_mean 0.000
_refine_ls_structure_factor_coef Fsqd
_refine_ls_weighting_details 'calc w=1/[\s^2^(Fo^2^)+(0.0400P)^2^+0.0000P] where P=(Fo^2^+2Fc^2^)/3'
_refine_ls_weighting_scheme calc
_refine_ls_wR_factor_gt 0.0900
_refine_ls_wR_factor_ref 0.0985
_reflns_number_gt 3642
_reflns_number_total 4897
_reflns_threshold_expression >2sigma(I)
_cod_data_source_file ic802337t_si_005.cif
_cod_data_source_block wac7137xs
_cod_original_cell_volume 2974.0(6)
_cod_original_sg_symbol_H-M 'P 21/c'
_cod_database_code 4301845

loop_
_symmetry_equiv_pos_as_xyz
'x, y, z'
'-x, y+1/2, -z+1/2'
'-x, -y, -z'
'x, -y-1/2, z-1/2'

loop_
_atom_site_label
_atom_site_type_symbol
_atom_site_fract_x
_atom_site_fract_y
_atom_site_fract_z
_atom_site_U_iso_or_equiv
_atom_site_adp_type
_atom_site_occupancy
_atom_site_symmetry_multiplicity
_atom_site_calc_flag
_atom_site_refinement_flags
_atom_site_disorder_assembly
_atom_site_disorder_group
Co1 Co 0.26888(5) 0.82631(5) 0.18176(4) 0.01924(17) Uani 1 1 d . . .
I1 I 0.19572(3) 0.69871(3) 0.274063(18) 0.02758(12) Uani 1 1 d . . .
Si1 Si 0.45063(11) 0.93719(10) 0.13360(7) 0.0212(3) Uani 1 1 d . . .
P1 P 0.25109(11) 0.72069(9) 0.07459(7) 0.0228(3) Uani 1 1 d . . .
P2 P 0.14604(10) 0.96062(10) 0.18080(7) 0.0221(3) Uani 1 1 d . . .
N1 N 0.4240(3) 0.8695(3) 0.2081(2) 0.0194(9) Uani 1 1 d . . .
N2 N 0.3170(3) 0.9416(3) 0.0727(2) 0.0204(9) Uani 1 1 d . . .
C1 C 0.5043(4) 0.8490(3) 0.2740(3) 0.0193(11) Uani 1 1 d . . .
C2 C 0.4743(4) 0.8224(3) 0.3427(3) 0.0225(11) Uani 1 1 d . . .
H2A H 0.3974 0.8179 0.3444 0.027 Uiso 1 1 calc R . .
C3 C 0.5514(4) 0.8028(4) 0.4077(3) 0.0262(12) Uani 1 1 d . . .
H3A H 0.5262 0.7839 0.4525 0.031 Uiso 1 1 calc R . .
C4 C 0.6649(4) 0.8094(4) 0.4102(3) 0.0236(11) Uani 1 1 d . . .
C5 C 0.6964(4) 0.8348(5) 0.3436(3) 0.0435(16) Uani 1 1 d . . .
H5A H 0.7735 0.8389 0.3426 0.052 Uiso 1 1 calc R . .
C6 C 0.6185(4) 0.8547(5) 0.2775(3) 0.0357(15) Uani 1 1 d . . .
H6A H 0.6444 0.8729 0.2329 0.043 Uiso 1 1 calc R . .
C7 C 0.7495(4) 0.7893(4) 0.4830(3) 0.0363(14) Uani 1 1 d . . .
H7A H 0.8059 0.7442 0.4720 0.054 Uiso 1 1 calc R . .
H7B H 0.7117 0.7609 0.5211 0.054 Uiso 1 1 calc R . .
H7C H 0.7855 0.8498 0.5028 0.054 Uiso 1 1 calc R . .
C8 C 0.5007(4) 1.0615(4) 0.1626(3) 0.0313(13) Uani 1 1 d . . .
H8A H 0.4480 1.0929 0.1894 0.047 Uiso 1 1 calc R . .
H8B H 0.5063 1.0990 0.1171 0.047 Uiso 1 1 calc R . .
H8C H 0.5741 1.0577 0.1965 0.047 Uiso 1 1 calc R . .
C9 C 0.5568(4) 0.8881(4) 0.0808(3) 0.0295(13) Uani 1 1 d . . .
H9A H 0.5617 0.8179 0.0871 0.044 Uiso 1 1 calc R . .
H9B H 0.6296 0.9171 0.1014 0.044 Uiso 1 1 calc R . .
H9C H 0.5346 0.9039 0.0265 0.044 Uiso 1 1 calc R . .
C10 C 0.2914(4) 0.8909(4) -0.0012(3) 0.0257(12) Uani 1 1 d . . .
H10A H 0.3357 0.9203 -0.0359 0.031 Uiso 1 1 calc R . .
H10B H 0.2117 0.9006 -0.0241 0.031 Uiso 1 1 calc R . .
C11 C 0.3155(4) 0.7821(3) 0.0042(3) 0.0244(12) Uani 1 1 d . . .
H11A H 0.3971 0.7721 0.0176 0.029 Uiso 1 1 calc R . .
H11B H 0.2881 0.7524 -0.0464 0.029 Uiso 1 1 calc R . .
C12 C 0.3336(5) 0.6089(4) 0.0955(3) 0.0329(13) Uani 1 1 d . . .
H12A H 0.2958 0.5684 0.1290 0.040 Uiso 1 1 calc R . .
C13 C 0.3412(6) 0.5481(4) 0.0258(3) 0.0572(19) Uani 1 1 d . . .
H13A H 0.3908 0.4931 0.0414 0.086 Uiso 1 1 calc R . .
H13B H 0.3709 0.5876 -0.0110 0.086 Uiso 1 1 calc R . .
H13C H 0.2669 0.5246 0.0022 0.086 Uiso 1 1 calc R . .
C14 C 0.4505(5) 0.6307(4) 0.1408(3) 0.0441(16) Uani 1 1 d . . .
H14A H 0.4892 0.5700 0.1570 0.066 Uiso 1 1 calc R . .
H14B H 0.4451 0.6692 0.1859 0.066 Uiso 1 1 calc R . .
H14C H 0.4922 0.6668 0.1086 0.066 Uiso 1 1 calc R . .
C15 C 0.1159(6) 0.6799(5) 0.0193(4) 0.070(3) Uani 1 1 d . . .
H15A H 0.1442 0.6303 -0.0128 0.085 Uiso 1 1 calc R . .
C16 C 0.0574(5) 0.6117(4) 0.0657(3) 0.0423(15) Uani 1 1 d . . .
H16A H -0.0128 0.5895 0.0340 0.063 Uiso 1 1 calc R . .
H16B H 0.0419 0.6458 0.1104 0.063 Uiso 1 1 calc R . .
H16C H 0.1054 0.5560 0.0824 0.063 Uiso 1 1 calc R . .
C17 C 0.0575(6) 0.7320(10) -0.0364(5) 0.154(6) Uani 1 1 d . . .
H17A H 0.0069 0.6899 -0.0714 0.231 Uiso 1 1 calc R . .
H17B H 0.1082 0.7645 -0.0644 0.231 Uiso 1 1 calc R . .
H17C H 0.0142 0.7804 -0.0150 0.231 Uiso 1 1 calc R . .
C18 C 0.2532(4) 1.0316(4) 0.0685(3) 0.0267(12) Uani 1 1 d . . .
H18A H 0.2454 1.0592 0.0166 0.032 Uiso 1 1 calc R . .
H18B H 0.2949 1.0787 0.1051 0.032 Uiso 1 1 calc R . .
C19 C 0.1371(4) 1.0171(4) 0.0864(3) 0.0257(12) Uani 1 1 d . . .
H19A H 0.0923 0.9756 0.0467 0.031 Uiso 1 1 calc R . .
H19B H 0.0991 1.0803 0.0854 0.031 Uiso 1 1 calc R . .
C20 C -0.0030(4) 0.9545(4) 0.1880(3) 0.0294(13) Uani 1 1 d . . .
H20A H -0.0367 1.0195 0.1745 0.035 Uiso 1 1 calc R . .
C21 C -0.0191(5) 0.9291(4) 0.2684(3) 0.0405(15) Uani 1 1 d . . .
H21A H -0.0989 0.9257 0.2687 0.061 Uiso 1 1 calc R . .
H21B H 0.0156 0.9789 0.3043 0.061 Uiso 1 1 calc R . .
H21C H 0.0155 0.8665 0.2836 0.061 Uiso 1 1 calc R . .
C22 C -0.0649(4) 0.8820(5) 0.1314(3) 0.0403(15) Uani 1 1 d . . .
H22A H -0.1445 0.8843 0.1324 0.060 Uiso 1 1 calc R . .
H22B H -0.0362 0.8170 0.1452 0.060 Uiso 1 1 calc R . .
H22C H -0.0540 0.8979 0.0800 0.060 Uiso 1 1 calc R . .
C23 C 0.2104(4) 1.0565(4) 0.2468(3) 0.0287(13) Uani 1 1 d . . .
H23A H 0.2792 1.0764 0.2287 0.034 Uiso 1 1 calc R . .
C24 C 0.1411(5) 1.1484(4) 0.2462(4) 0.0428(15) Uani 1 1 d . . .
H24A H 0.1876 1.1997 0.2736 0.064 Uiso 1 1 calc R . .
H24B H 0.0783 1.1357 0.2711 0.064 Uiso 1 1 calc R . .
H24C H 0.1129 1.1686 0.1933 0.064 Uiso 1 1 calc R . .
C25 C 0.2504(5) 1.0195(4) 0.3285(3) 0.0427(15) Uani 1 1 d . . .
H25A H 0.2965 1.0689 0.3589 0.064 Uiso 1 1 calc R . .
H25B H 0.2944 0.9606 0.3275 0.064 Uiso 1 1 calc R . .
H25C H 0.1858 1.0052 0.3513 0.064 Uiso 1 1 calc R . .

loop_
_atom_site_aniso_label
_atom_site_aniso_U_11
_atom_site_aniso_U_22
_atom_site_aniso_U_33
_atom_site_aniso_U_23
_atom_site_aniso_U_13
_atom_site_aniso_U_12
Co1 0.0172(3) 0.0205(4) 0.0206(4) 0.0005(3) 0.0051(3) 0.0006(3)
I1 0.02537(19) 0.0296(2) 0.0285(2) 0.00535(16) 0.00727(14) -0.00503(16)
Si1 0.0204(7) 0.0236(8) 0.0210(7) 0.0034(6) 0.0074(6) -0.0009(6)
P1 0.0275(7) 0.0193(7) 0.0206(7) 0.0014(6) 0.0022(6) -0.0018(6)
P2 0.0199(7) 0.0222(7) 0.0249(7) 0.0006(6) 0.0064(6) 0.0030(6)
N1 0.022(2) 0.019(2) 0.018(2) 0.0031(17) 0.0043(17) -0.0001(18)
N2 0.025(2) 0.019(2) 0.018(2) 0.0019(18) 0.0070(17) 0.0022(18)
C1 0.021(3) 0.020(3) 0.017(3) -0.002(2) 0.005(2) 0.001(2)
C2 0.020(2) 0.024(3) 0.023(3) 0.003(2) 0.004(2) -0.004(2)
C3 0.029(3) 0.027(3) 0.021(3) 0.006(2) 0.002(2) -0.004(2)
C4 0.025(3) 0.022(3) 0.024(3) -0.003(2) 0.003(2) 0.002(2)
C5 0.016(3) 0.072(5) 0.042(4) 0.008(3) 0.005(3) 0.008(3)
C6 0.021(3) 0.068(4) 0.020(3) 0.009(3) 0.010(2) 0.002(3)
C7 0.030(3) 0.042(4) 0.033(3) 0.007(3) -0.001(2) -0.001(3)
C8 0.033(3) 0.035(3) 0.026(3) -0.002(2) 0.006(2) -0.009(3)
C9 0.028(3) 0.035(3) 0.029(3) 0.005(3) 0.015(2) 0.003(3)
C10 0.028(3) 0.027(3) 0.022(3) 0.003(2) 0.004(2) -0.002(2)
C11 0.032(3) 0.025(3) 0.017(2) 0.000(2) 0.005(2) 0.002(2)
C12 0.059(4) 0.019(3) 0.021(3) 0.005(2) 0.007(3) 0.005(3)
C13 0.100(6) 0.026(4) 0.048(4) -0.002(3) 0.023(4) 0.017(4)
C14 0.048(4) 0.040(4) 0.043(4) 0.007(3) 0.007(3) 0.017(3)
C15 0.064(4) 0.066(5) 0.061(5) 0.035(4) -0.037(4) -0.042(4)
C16 0.037(3) 0.043(4) 0.041(4) 0.003(3) -0.006(3) -0.013(3)
C17 0.047(5) 0.297(16) 0.099(7) 0.126(9) -0.032(5) -0.072(7)
C18 0.029(3) 0.029(3) 0.022(3) 0.004(2) 0.004(2) 0.003(2)
C19 0.026(3) 0.021(3) 0.030(3) 0.005(2) 0.004(2) 0.003(2)
C20 0.019(3) 0.029(3) 0.041(3) 0.005(3) 0.008(2) 0.005(2)
C21 0.038(3) 0.047(4) 0.040(3) 0.002(3) 0.018(3) 0.003(3)
C22 0.023(3) 0.055(4) 0.043(3) -0.003(3) 0.009(3) -0.006(3)
C23 0.029(3) 0.028(3) 0.031(3) -0.008(2) 0.011(2) 0.000(2)
C24 0.053(4) 0.022(3) 0.052(4) -0.008(3) 0.006(3) 0.005(3)
C25 0.051(4) 0.042(4) 0.034(3) -0.007(3) 0.006(3) 0.010(3)

loop_
_atom_type_symbol
_atom_type_description
_atom_type_scat_dispersion_real
_atom_type_scat_dispersion_imag
_atom_type_scat_source
C C 0.0033 0.0016 'International Tables Vol C Tables 4.2.6.8 and 6.1.1.4'
H H 0.0000 0.0000 'International Tables Vol C Tables 4.2.6.8 and 6.1.1.4'
N N 0.0061 0.0033 'International Tables Vol C Tables 4.2.6.8 and 6.1.1.4'
Si Si 0.0817 0.0704 'International Tables Vol C Tables 4.2.6.8 and 6.1.1.4'
P P 0.1023 0.0942 'International Tables Vol C Tables 4.2.6.8 and 6.1.1.4'
Co Co 0.3494 0.9721 'International Tables Vol C Tables 4.2.6.8 and 6.1.1.4'
I I -0.4742 1.8119 'International Tables Vol C Tables 4.2.6.8 and 6.1.1.4'

loop_
_geom_angle_atom_site_label_1
_geom_angle_atom_site_label_2
_geom_angle_atom_site_label_3
_geom_angle
_geom_angle_site_symmetry_1
_geom_angle_site_symmetry_3
_geom_angle_publ_flag
N1 Co1 P1 107.98(12) . . ?
N1 Co1 P2 110.10(12) . . ?
P1 Co1 P2 121.00(5) . . ?
N1 Co1 I1 118.65(11) . . ?
P1 Co1 I1 95.83(4) . . ?
P2 Co1 I1 103.23(4) . . ?
N1 Si1 N2 101.51(19) . . ?
N1 Si1 C8 113.1(2) . . ?
N2 Si1 C8 110.5(2) . . ?
N1 Si1 C9 116.8(2) . . ?
N2 Si1 C9 110.5(2) . . ?
C8 Si1 C9 104.5(2) . . ?
C11 P1 C15 103.9(3) . . ?
C11 P1 C12 103.6(2) . . ?
C15 P1 C12 104.4(3) . . ?
C11 P1 Co1 106.59(17) . . ?
C15 P1 Co1 123.2(3) . . ?
C12 P1 Co1 113.16(16) . . ?
C19 P2 C23 102.7(2) . . ?
C19 P2 C20 101.7(2) . . ?
C23 P2 C20 106.8(2) . . ?
C19 P2 Co1 104.98(16) . . ?
C23 P2 Co1 111.56(17) . . ?
C20 P2 Co1 126.18(18) . . ?
C1 N1 Si1 123.5(3) . . ?
C1 N1 Co1 128.6(3) . . ?
Si1 N1 Co1 107.87(18) . . ?
C18 N2 C10 110.1(4) . . ?
C18 N2 Si1 118.5(3) . . ?
C10 N2 Si1 122.5(3) . . ?
C6 C1 C2 114.5(4) . . ?
C6 C1 N1 123.8(4) . . ?
C2 C1 N1 121.8(4) . . ?
C3 C2 C1 122.6(4) . . ?
C3 C2 H2A 118.7 . . ?
C1 C2 H2A 118.7 . . ?
C2 C3 C4 122.1(5) . . ?
C2 C3 H3A 118.9 . . ?
C4 C3 H3A 118.9 . . ?
C5 C4 C3 116.4(4) . . ?
C5 C4 C7 122.0(5) . . ?
C3 C4 C7 121.6(4) . . ?
C4 C5 C6 121.7(5) . . ?
C4 C5 H5A 119.1 . . ?
C6 C5 H5A 119.1 . . ?
C5 C6 C1 122.7(5) . . ?
C5 C6 H6A 118.7 . . ?
C1 C6 H6A 118.7 . . ?
C4 C7 H7A 109.5 . . ?
C4 C7 H7B 109.5 . . ?
H7A C7 H7B 109.5 . . ?
C4 C7 H7C 109.5 . . ?
H7A C7 H7C 109.5 . . ?
H7B C7 H7C 109.5 . . ?
Si1 C8 H8A 109.5 . . ?
Si1 C8 H8B 109.5 . . ?
H8A C8 H8B 109.5 . . ?
Si1 C8 H8C 109.5 . . ?
H8A C8 H8C 109.5 . . ?
H8B C8 H8C 109.5 . . ?
Si1 C9 H9A 109.5 . . ?
Si1 C9 H9B 109.5 . . ?
H9A C9 H9B 109.5 . . ?
Si1 C9 H9C 109.5 . . ?
H9A C9 H9C 109.5 . . ?
H9B C9 H9C 109.5 . . ?
N2 C10 C11 114.0(4) . . ?
N2 C10 H10A 108.7 . . ?
C11 C10 H10A 108.7 . . ?
N2 C10 H10B 108.7 . . ?
C11 C10 H10B 108.7 . . ?
H10A C10 H10B 107.6 . . ?
C10 C11 P1 113.4(3) . . ?
C10 C11 H11A 108.9 . . ?
P1 C11 H11A 108.9 . . ?
C10 C11 H11B 108.9 . . ?
P1 C11 H11B 108.9 . . ?
H11A C11 H11B 107.7 . . ?
C13 C12 C14 109.8(5) . . ?
C13 C12 P1 114.8(4) . . ?
C14 C12 P1 111.1(4) . . ?
C13 C12 H12A 106.9 . . ?
C14 C12 H12A 106.9 . . ?
P1 C12 H12A 106.9 . . ?
C12 C13 H13A 109.5 . . ?
C12 C13 H13B 109.5 . . ?
H13A C13 H13B 109.5 . . ?
C12 C13 H13C 109.5 . . ?
H13A C13 H13C 109.5 . . ?
H13B C13 H13C 109.5 . . ?
C12 C14 H14A 109.5 . . ?
C12 C14 H14B 109.5 . . ?
H14A C14 H14B 109.5 . . ?
C12 C14 H14C 109.5 . . ?
H14A C14 H14C 109.5 . . ?
H14B C14 H14C 109.5 . . ?
C17 C15 C16 120.4(6) . . ?
C17 C15 P1 122.1(6) . . ?
C16 C15 P1 111.6(4) . . ?
C17 C15 H15A 98.1 . . ?
C16 C15 H15A 98.1 . . ?
P1 C15 H15A 98.1 . . ?
C15 C16 H16A 109.5 . . ?
C15 C16 H16B 109.5 . . ?
H16A C16 H16B 109.5 . . ?
C15 C16 H16C 109.5 . . ?
H16A C16 H16C 109.5 . . ?
H16B C16 H16C 109.5 . . ?
C15 C17 H17A 109.5 . . ?
C15 C17 H17B 109.5 . . ?
H17A C17 H17B 109.5 . . ?
C15 C17 H17C 109.5 . . ?
H17A C17 H17C 109.5 . . ?
H17B C17 H17C 109.5 . . ?
N2 C18 C19 112.6(4) . . ?
N2 C18 H18A 109.1 . . ?
C19 C18 H18A 109.1 . . ?
N2 C18 H18B 109.1 . . ?
C19 C18 H18B 109.1 . . ?
H18A C18 H18B 107.8 . . ?
C18 C19 P2 111.1(3) . . ?
C18 C19 H19A 109.4 . . ?
P2 C19 H19A 109.4 . . ?
C18 C19 H19B 109.4 . . ?
P2 C19 H19B 109.4 . . ?
H19A C19 H19B 108.0 . . ?
C22 C20 C21 109.4(4) . . ?
C22 C20 P2 110.6(4) . . ?
C21 C20 P2 112.9(4) . . ?
C22 C20 H20A 107.9 . . ?
C21 C20 H20A 107.9 . . ?
P2 C20 H20A 107.9 . . ?
C20 C21 H21A 109.5 . . ?
C20 C21 H21B 109.5 . . ?
H21A C21 H21B 109.5 . . ?
C20 C21 H21C 109.5 . . ?
H21A C21 H21C 109.5 . . ?
H21B C21 H21C 109.5 . . ?
C20 C22 H22A 109.5 . . ?
C20 C22 H22B 109.5 . . ?
H22A C22 H22B 109.5 . . ?
C20 C22 H22C 109.5 . . ?
H22A C22 H22C 109.5 . . ?
H22B C22 H22C 109.5 . . ?
C24 C23 C25 110.9(4) . . ?
C24 C23 P2 115.4(4) . . ?
C25 C23 P2 112.5(4) . . ?
C24 C23 H23A 105.7 . . ?
C25 C23 H23A 105.7 . . ?
P2 C23 H23A 105.7 . . ?
C23 C24 H24A 109.5 . . ?
C23 C24 H24B 109.5 . . ?
H24A C24 H24B 109.5 . . ?
C23 C24 H24C 109.5 . . ?
H24A C24 H24C 109.5 . . ?
H24B C24 H24C 109.5 . . ?
C23 C25 H25A 109.5 . . ?
C23 C25 H25B 109.5 . . ?
H25A C25 H25B 109.5 . . ?
C23 C25 H25C 109.5 . . ?
H25A C25 H25C 109.5 . . ?
H25B C25 H25C 109.5 . . ?

loop_
_geom_bond_atom_site_label_1
_geom_bond_atom_site_label_2
_geom_bond_distance
_geom_bond_site_symmetry_2
_geom_bond_publ_flag
Co1 N1 1.958(4) . ?
Co1 P1 2.3860(14) . ?
Co1 P2 2.3913(14) . ?
Co1 I1 2.6916(7) . ?
Si1 N1 1.713(4) . ?
Si1 N2 1.777(4) . ?
Si1 C8 1.866(5) . ?
Si1 C9 1.881(5) . ?
P1 C11 1.823(5) . ?
P1 C15 1.840(6) . ?
P1 C12 1.847(5) . ?
P2 C19 1.844(5) . ?
P2 C23 1.846(5) . ?
P2 C20 1.858(5) . ?
N1 C1 1.405(6) . ?
N2 C18 1.466(6) . ?
N2 C10 1.474(6) . ?
C1 C6 1.391(6) . ?
C1 C2 1.401(6) . ?
C2 C3 1.370(6) . ?
C2 H2A 0.9500 . ?
C3 C4 1.386(6) . ?
C3 H3A 0.9500 . ?
C4 C5 1.368(7) . ?
C4 C7 1.518(6) . ?
C5 C6 1.390(7) . ?
C5 H5A 0.9500 . ?
C6 H6A 0.9500 . ?
C7 H7A 0.9800 . ?
C7 H7B 0.9800 . ?
C7 H7C 0.9800 . ?
C8 H8A 0.9800 . ?
C8 H8B 0.9800 . ?
C8 H8C 0.9800 . ?
C9 H9A 0.9800 . ?
C9 H9B 0.9800 . ?
C9 H9C 0.9800 . ?
C10 C11 1.535(7) . ?
C10 H10A 0.9900 . ?
C10 H10B 0.9900 . ?
C11 H11A 0.9900 . ?
C11 H11B 0.9900 . ?
C12 C13 1.522(7) . ?
C12 C14 1.528(7) . ?
C12 H12A 1.0000 . ?
C13 H13A 0.9800 . ?
C13 H13B 0.9800 . ?
C13 H13C 0.9800 . ?
C14 H14A 0.9800 . ?
C14 H14B 0.9800 . ?
C14 H14C 0.9800 . ?
C15 C17 1.319(9) . ?
C15 C16 1.527(8) . ?
C15 H15A 1.0000 . ?
C16 H16A 0.9800 . ?
C16 H16B 0.9800 . ?
C16 H16C 0.9800 . ?
C17 H17A 0.9800 . ?
C17 H17B 0.9800 . ?
C17 H17C 0.9800 . ?
C18 C19 1.533(6) . ?
C18 H18A 0.9900 . ?
C18 H18B 0.9900 . ?
C19 H19A 0.9900 . ?
C19 H19B 0.9900 . ?
C20 C22 1.517(7) . ?
C20 C21 1.531(7) . ?
C20 H20A 1.0000 . ?
C21 H21A 0.9800 . ?
C21 H21B 0.9800 . ?
C21 H21C 0.9800 . ?
C22 H22A 0.9800 . ?
C22 H22B 0.9800 . ?
C22 H22C 0.9800 . ?
C23 C24 1.529(7) . ?
C23 C25 1.534(7) . ?
C23 H23A 1.0000 . ?
C24 H24A 0.9800 . ?
C24 H24B 0.9800 . ?
C24 H24C 0.9800 . ?
C25 H25A 0.9800 . ?
C25 H25B 0.9800 . ?
C25 H25C 0.9800 . ?

loop_
_geom_torsion_atom_site_label_1
_geom_torsion_atom_site_label_2
_geom_torsion_atom_site_label_3
_geom_torsion_atom_site_label_4
_geom_torsion
_geom_torsion_site_symmetry_1
_geom_torsion_site_symmetry_2
_geom_torsion_site_symmetry_3
_geom_torsion_site_symmetry_4
_geom_torsion_publ_flag
N1 Co1 P1 C11 -49.0(2) . . . . ?
P2 Co1 P1 C11 79.05(18) . . . . ?
I1 Co1 P1 C11 -171.69(17) . . . . ?
N1 Co1 P1 C15 -168.6(3) . . . . ?
P2 Co1 P1 C15 -40.6(2) . . . . ?
I1 Co1 P1 C15 68.7(2) . . . . ?
N1 Co1 P1 C12 64.2(2) . . . . ?
P2 Co1 P1 C12 -167.7(2) . . . . ?
I1 Co1 P1 C12 -58.4(2) . . . . ?
N1 Co1 P2 C19 82.3(2) . . . . ?
P1 Co1 P2 C19 -44.79(18) . . . . ?
I1 Co1 P2 C19 -150.05(16) . . . . ?
N1 Co1 P2 C23 -28.2(2) . . . . ?
P1 Co1 P2 C23 -155.30(19) . . . . ?
I1 Co1 P2 C23 99.44(19) . . . . ?
N1 Co1 P2 C20 -160.5(2) . . . . ?
P1 Co1 P2 C20 72.4(2) . . . . ?
I1 Co1 P2 C20 -32.9(2) . . . . ?
N2 Si1 N1 C1 -176.9(4) . . . . ?
C8 Si1 N1 C1 -58.5(4) . . . . ?
C9 Si1 N1 C1 62.8(4) . . . . ?
N2 Si1 N1 Co1 4.7(2) . . . . ?
C8 Si1 N1 Co1 123.1(2) . . . . ?
C9 Si1 N1 Co1 -115.6(2) . . . . ?
P1 Co1 N1 C1 -113.3(4) . . . . ?
P2 Co1 N1 C1 112.6(4) . . . . ?
I1 Co1 N1 C1 -5.9(4) . . . . ?
P1 Co1 N1 Si1 65.0(2) . . . . ?
P2 Co1 N1 Si1 -69.0(2) . . . . ?
I1 Co1 N1 Si1 172.42(12) . . . . ?
N1 Si1 N2 C18 105.4(3) . . . . ?
C8 Si1 N2 C18 -14.9(4) . . . . ?
C9 Si1 N2 C18 -130.0(4) . . . . ?
N1 Si1 N2 C10 -110.5(4) . . . . ?
C8 Si1 N2 C10 129.2(4) . . . . ?
C9 Si1 N2 C10 14.0(4) . . . . ?
Si1 N1 C1 C6 -20.4(7) . . . . ?
Co1 N1 C1 C6 157.7(4) . . . . ?
Si1 N1 C1 C2 158.6(4) . . . . ?
Co1 N1 C1 C2 -23.4(7) . . . . ?
C6 C1 C2 C3 -0.6(7) . . . . ?
N1 C1 C2 C3 -179.6(5) . . . . ?
C1 C2 C3 C4 1.1(8) . . . . ?
C2 C3 C4 C5 -1.4(8) . . . . ?
C2 C3 C4 C7 178.8(5) . . . . ?
C3 C4 C5 C6 1.3(9) . . . . ?
C7 C4 C5 C6 -178.9(6) . . . . ?
C4 C5 C6 C1 -0.9(10) . . . . ?
C2 C1 C6 C5 0.5(8) . . . . ?
N1 C1 C6 C5 179.5(5) . . . . ?
C18 N2 C10 C11 -157.5(4) . . . . ?
Si1 N2 C10 C11 55.8(5) . . . . ?
N2 C10 C11 P1 52.1(5) . . . . ?
C15 P1 C11 C10 92.0(4) . . . . ?
C12 P1 C11 C10 -159.1(3) . . . . ?
Co1 P1 C11 C10 -39.5(4) . . . . ?
C11 P1 C12 C13 -54.6(5) . . . . ?
C15 P1 C12 C13 53.9(6) . . . . ?
Co1 P1 C12 C13 -169.6(4) . . . . ?
C11 P1 C12 C14 70.7(4) . . . . ?
C15 P1 C12 C14 179.2(4) . . . . ?
Co1 P1 C12 C14 -44.4(4) . . . . ?
C11 P1 C15 C17 -36.7(10) . . . . ?
C12 P1 C15 C17 -145.0(9) . . . . ?
Co1 P1 C15 C17 84.2(9) . . . . ?
C11 P1 C15 C16 170.3(5) . . . . ?
C12 P1 C15 C16 62.0(6) . . . . ?
Co1 P1 C15 C16 -68.8(6) . . . . ?
C10 N2 C18 C19 86.9(5) . . . . ?
Si1 N2 C18 C19 -124.9(4) . . . . ?
N2 C18 C19 P2 56.2(5) . . . . ?
C23 P2 C19 C18 68.3(4) . . . . ?
C20 P2 C19 C18 178.8(4) . . . . ?
Co1 P2 C19 C18 -48.4(4) . . . . ?
C19 P2 C20 C22 68.8(4) . . . . ?
C23 P2 C20 C22 176.1(4) . . . . ?
Co1 P2 C20 C22 -49.8(4) . . . . ?
C19 P2 C20 C21 -168.2(4) . . . . ?
C23 P2 C20 C21 -61.0(4) . . . . ?
Co1 P2 C20 C21 73.1(4) . . . . ?
C19 P2 C23 C24 64.1(4) . . . . ?
C20 P2 C23 C24 -42.5(5) . . . . ?
Co1 P2 C23 C24 176.0(4) . . . . ?
C19 P2 C23 C25 -167.3(4) . . . . ?
C20 P2 C23 C25 86.1(4) . . . . ?
Co1 P2 C23 C25 -55.4(4) . . . . ?
